data_4341332
loop_
_publ_author_name
'Overgaard, Jacob'
'Walsh, James P. S.'
'Hathwar, Venkatesha R.'
'J\/orgensen, Mads R V'
'Hoffman, Christina'
'Platts, Jamie A.'
'Piltz, Ross'
'Winpenny, Richard E. P.'

_publ_section_title
;
 Relationships between Electron Density and Magnetic Properties in
 Water-Bridged Dimetal Complexes.
;
_journal_issue 21
_journal_name_full 'Inorganic chemistry'
_journal_page_first 11531
_journal_page_last 11539
_journal_paper_doi 10.1021/ic501411w
_journal_volume 53
_journal_year 2014
_chemical_formula_moiety 'C40 H64 N2 O13 Co2 D4'
_chemical_formula_sum 'C40 H64 Co2 D4 N2 O13'
_chemical_formula_weight 967.23
_chemical_name_systematic
;
 ?
;
_space_group_IT_number 15
_symmetry_cell_setting monoclinic
_symmetry_Int_Tables_number 15
_symmetry_space_group_name_Hall '-C 2yc'
_symmetry_space_group_name_H-M 'C 1 2/c 1'
_atom_sites_solution_hydrogens difmap
_audit_conform_dict_location ftp://ftp.iucr.org/pub/cif_core.dic
_audit_conform_dict_name cif_core.dic
_audit_conform_dict_version 2.4.3
_audit_creation_date 2014-08-04T12:44:35-00:00
_audit_creation_method 'WinGX routine CIF_UPDATE'
_cell_angle_alpha 90
_cell_angle_beta 96.6302(4)
_cell_angle_gamma 90
_cell_formula_units_Z 4
_cell_length_a 24.68792(11)
_cell_length_b 19.45652(10)
_cell_length_c 9.75336(4)
_cell_measurement_reflns_used 0
_cell_measurement_temperature 90(2)
_cell_measurement_theta_max 0
_cell_measurement_theta_min 0
_cell_volume 4653.61(4)
_computing_molecular_graphics 'Ortep for Windows (Farrugia, 2012)'
_computing_publication_material 'WinGX publication routines (Farrugia, 2012)'
_computing_structure_refinement 'SHELXL-2013 (Sheldrick, 2013)'
_diffrn_ambient_temperature 100(2)
_diffrn_measured_fraction_theta_full 0.711
_diffrn_measured_fraction_theta_max 0.605
_diffrn_radiation_type neutrons
_diffrn_reflns_Laue_measured_fraction_full 0.711
_diffrn_reflns_Laue_measured_fraction_max 0.605
_diffrn_reflns_limit_h_max 41
_diffrn_reflns_limit_h_min 0
_diffrn_reflns_limit_k_max 23
_diffrn_reflns_limit_k_min 0
_diffrn_reflns_limit_l_max 16
_diffrn_reflns_limit_l_min -16
_diffrn_reflns_number 7044
_diffrn_reflns_point_group_measured_fraction_full 0.711
_diffrn_reflns_point_group_measured_fraction_max 0.605
_diffrn_reflns_theta_full 25.242
_diffrn_reflns_theta_max 36.398
_diffrn_reflns_theta_min 3.249
_exptl_absorpt_correction_type none
_exptl_crystal_density_diffrn 1.381
_exptl_crystal_density_method 'not measured'
_exptl_crystal_F_000 3108
_exptl_crystal_size_max 1.4
_exptl_crystal_size_mid 0.7
_exptl_crystal_size_min 0.6
_refine_diff_density_max 0.907
_refine_diff_density_min -0.785
_refine_diff_density_rms 0.188
_refine_ls_extinction_method none
_refine_ls_goodness_of_fit_ref 0.963
_refine_ls_hydrogen_treatment refall
_refine_ls_matrix_type full
_refine_ls_number_constraints 0
_refine_ls_number_parameters 596
_refine_ls_number_reflns 6868
_refine_ls_number_restraints 33
_refine_ls_restrained_S_all 0.962
_refine_ls_R_factor_all 0.1367
_refine_ls_R_factor_gt 0.0599
_refine_ls_shift/su_max 0
_refine_ls_shift/su_mean 0
_refine_ls_structure_factor_coef Fsqd
_refine_ls_weighting_details
;
 w=1/[\s^2^(Fo^2^)+(0.1000P)^2^]
 where P=(Fo^2^+2Fc^2^)/3
;
_refine_ls_weighting_scheme calc
_refine_ls_wR_factor_gt 0.128
_refine_ls_wR_factor_ref 0.1581
_reflns_number_gt 4272
_reflns_number_total 6868
_reflns_threshold_expression 'I > 2\s(I)'
_cod_data_source_file ic501411w_si_003.cif
_cod_data_source_block Co_N
_cod_depositor_comments 'Adding full bibliography for 4341331--4341334.cif.'
_cod_original_sg_symbol_H-M 'C 2/c'
_cod_database_code 4341332

loop_
_symmetry_equiv_pos_as_xyz
'x, y, z'
'-x, y, -z+1/2'
'x+1/2, y+1/2, z'
'-x+1/2, y+1/2, -z+1/2'
'-x, -y, -z'
'x, -y, z-1/2'
'-x+1/2, -y+1/2, -z'
'x+1/2, -y+1/2, z-1/2'

loop_
_atom_site_label
_atom_site_type_symbol
_atom_site_fract_x
_atom_site_fract_y
_atom_site_fract_z
_atom_site_U_iso_or_equiv
_atom_site_adp_type
_atom_site_occupancy
_atom_site_calc_flag
_atom_site_disorder_assembly
_atom_site_disorder_group
Co1 Co 0.55535(14) 0.7376(2) 0.6525(3) 0.0102(8) Uani 1 d . .
O1 O 0.61615(6) 0.80156(11) 0.56605(16) 0.0141(4) Uani 1 d . .
O2 O 0.68931(7) 0.77686(14) 0.7120(2) 0.0261(5) Uani 1 d . .
D2 D 0.66435(16) 0.7384(3) 0.7400(4) 0.0436(11) Uani 1 d . .
O3 O 0.62088(6) 0.68279(11) 0.76104(16) 0.0149(4) Uani 1 d . .
O4 O 0.58169(6) 0.60707(11) 0.88801(18) 0.0171(4) Uani 1 d . .
O5 O 0.49536(6) 0.79080(11) 0.53950(16) 0.0161(4) Uani 1 d . .
O6 O 0.56392(7) 0.80757(12) 0.80663(17) 0.0175(4) Uani 1 d . .
O7 O 0.5 0.67215(14) 0.75 0.0114(5) Uani 1 d . .
D7 D 0.52696(14) 0.6422(2) 0.8088(4) 0.0338(9) Uani 1 d . .
N1 N 0.56044(4) 0.67331(7) 0.47672(10) 0.0150(3) Uani 1 d . .
C1 C 0.66310(6) 0.81322(10) 0.61221(14) 0.0145(4) Uani 1 d . .
C2 C 0.69569(6) 0.87276(10) 0.56202(15) 0.0178(4) Uani 1 d . .
C3 C 0.67137(7) 0.89292(12) 0.41682(17) 0.0263(5) Uani 1 d . .
H3A H 0.69338(11) 0.93722(16) 0.3827(3) 0.0523(8) Uani 1 d . .
H3B H 0.62851(9) 0.90564(17) 0.4127(3) 0.0498(7) Uani 1 d . .
H3C H 0.67567(11) 0.85197(17) 0.3439(2) 0.0515(7) Uani 1 d . .
C4 C 0.68974(8) 0.93218(13) 0.6623(2) 0.0297(5) Uani 1 d . .
H4A H 0.70617(13) 0.91891(17) 0.7671(2) 0.0547(8) Uani 1 d . .
H4B H 0.71251(13) 0.97654(17) 0.6305(3) 0.0568(8) Uani 1 d . .
H4C H 0.64730(12) 0.94682(16) 0.6623(3) 0.0538(7) Uani 1 d . .
C5 C 0.75597(7) 0.85371(12) 0.56413(19) 0.0254(5) Uani 1 d . .
H5A H 0.77819(9) 0.89722(16) 0.5289(3) 0.0482(7) Uani 1 d . .
H5B H 0.76114(11) 0.81091(17) 0.4949(3) 0.0510(7) Uani 1 d . .
H5C H 0.77391(9) 0.84032(17) 0.6670(3) 0.0523(7) Uani 1 d . .
C6 C 0.62285(5) 0.63585(9) 0.85331(13) 0.0123(3) Uani 1 d . .
C7 C 0.67994(5) 0.61661(10) 0.92258(14) 0.0143(4) Uani 1 d . .
C8 C 0.71866(7) 0.60711(13) 0.81276(19) 0.0274(5) Uani 1 d . .
H8A H 0.75878(8) 0.59293(16) 0.8613(3) 0.0494(7) Uani 1 d . .
H8B H 0.70451(11) 0.56685(19) 0.7413(3) 0.0592(9) Uani 1 d . .
H8C H 0.72291(10) 0.65338(17) 0.7543(3) 0.0537(8) Uani 1 d . .
C9 C 0.69963(7) 0.67634(12) 1.01875(18) 0.0264(5) Uani 1 d . .
H9A H 0.67282(11) 0.68319(17) 1.0991(3) 0.0533(8) Uani 1 d . .
H9B H 0.70082(11) 0.72450(17) 0.9627(3) 0.0512(7) Uani 1 d . .
H10A H 0.71996(8) 0.53876(15) 1.0544(3) 0.0432(6) Uani 1 d . .
C10 C 0.67888(6) 0.55085(12) 1.00719(19) 0.0248(5) Uani 1 d . .
H10B H 0.65292(10) 0.55640(17) 1.0884(3) 0.0567(8) Uani 1 d . .
H10C H 0.66465(12) 0.50734(16) 0.9417(4) 0.0558(8) Uani 1 d . .
H13A H 0.42428(11) 0.94118(15) 0.6892(2) 0.0459(6) Uani 1 d . .
C11 C 0.45611(5) 0.82166(9) 0.58440(13) 0.0116(3) Uani 1 d . .
C12 C 0.43048(5) 0.88289(9) 0.50183(13) 0.0125(3) Uani 1 d . .
C13 C 0.44160(8) 0.94706(11) 0.59241(17) 0.0235(4) Uani 1 d . .
H13B H 0.48519(10) 0.95605(15) 0.6159(3) 0.0456(6) Uani 1 d . .
H13C H 0.42428(14) 0.99219(15) 0.5380(3) 0.0500(7) Uani 1 d . .
H14A H 0.43683(10) 0.93723(14) 0.3120(2) 0.0412(6) Uani 1 d . .
C14 C 0.45523(6) 0.89274(11) 0.36763(15) 0.0201(4) Uani 1 d . .
H14B H 0.49893(8) 0.90083(15) 0.3870(2) 0.0411(6) Uani 1 d . .
H14C H 0.44840(11) 0.84787(15) 0.3011(2) 0.0431(6) Uani 1 d . .
H15A H 0.35983(10) 0.82643(16) 0.4084(3) 0.0479(7) Uani 1 d . .
C15 C 0.36891(6) 0.87145(12) 0.47302(18) 0.0234(4) Uani 1 d . .
H15B H 0.35079(8) 0.86408(15) 0.5674(2) 0.0452(7) Uani 1 d . .
H15C H 0.35021(9) 0.91527(16) 0.4172(3) 0.0496(7) Uani 1 d . .
C16 C 0.5630(19) 0.7037(5) 0.3537(11) 0.0185(9) Uani 0.74(2) d A 1
H16 H 0.560(3) 0.759(4) 0.355(7) 0.0335(5) Uani 0.74(2) d A 1
H17 H 0.5661(3) 0.6974(6) 0.1316(8) 0.0358(13) Uani 0.74(2) d A 1
C17 C 0.5664(2) 0.6699(4) 0.2283(7) 0.0178(9) Uani 0.74(2) d A 1
C20 C 0.5627(8) 0.6047(3) 0.4779(10) 0.0183(8) Uani 0.74(2) d A 1
H20 H 0.561(3) 0.582(4) 0.583(7) 0.0347(5) Uani 0.74(2) d A 1
H17A H 0.5700(10) 0.6826(15) 0.153(2) 0.0358(13) Uani 0.26(2) d A 2
C18 C 0.5676(2) 0.5989(4) 0.2338(7) 0.0207(9) Uani 0.74(2) d A 1
H18A H 0.5704(12) 0.5551(13) 0.1673(18) 0.0442(17) Uani 0.26(2) d A 2
C19 C 0.5659(3) 0.5651(3) 0.3601(7) 0.0212(8) Uani 0.74(2) d A 1
H19 H 0.5667(4) 0.5093(3) 0.3692(9) 0.0384(13) Uani 0.74(2) d A 1
C17A C 0.5681(7) 0.6571(9) 0.2513(16) 0.0178(9) Uani 0.26(2) d A 2
H18 H 0.5702(4) 0.5706(5) 0.1392(8) 0.0442(17) Uani 0.74(2) d A 1
C18A C 0.5699(8) 0.5869(8) 0.2584(15) 0.0207(9) Uani 0.26(2) d A 2
H19A H 0.5677(13) 0.5034(10) 0.403(2) 0.0384(13) Uani 0.26(2) d A 2
C19A C 0.5661(9) 0.5587(10) 0.3877(17) 0.0212(8) Uani 0.26(2) d A 2
C16A C 0.561(5) 0.7052(14) 0.355(3) 0.0185(9) Uani 0.26(2) d A 2
H16A H 0.560(9) 0.759(12) 0.35(2) 0.0335(5) Uani 0.26(2) d A 2
C20A C 0.561(2) 0.6053(8) 0.494(3) 0.0183(8) Uani 0.26(2) d A 2
H20A H 0.561(9) 0.582(12) 0.58(2) 0.0347(5) Uani 0.26(2) d A 2
H9C H 0.74058(9) 0.66621(15) 1.0683(3) 0.0460(7) Uani 1 d . .

loop_
_atom_site_aniso_label
_atom_site_aniso_U_11
_atom_site_aniso_U_22
_atom_site_aniso_U_33
_atom_site_aniso_U_23
_atom_site_aniso_U_13
_atom_site_aniso_U_12
Co1 0.0100(13) 0.008(3) 0.0116(14) -0.0005(13) -0.0011(10) -0.0002(13)
O1 0.0121(6) 0.0129(13) 0.0169(6) 0.0025(6) -0.0001(5) -0.0016(6)
O2 0.0160(7) 0.0321(18) 0.0284(9) 0.0147(9) -0.0057(6) -0.0079(8)
D2 0.0283(17) 0.056(4) 0.045(2) 0.0171(19) -0.0014(14) -0.0074(18)
O3 0.0097(6) 0.0142(13) 0.0198(7) 0.0069(6) -0.0021(5) -0.0007(6)
O4 0.0092(6) 0.0162(14) 0.0253(8) 0.0085(7) -0.0004(5) -0.0006(6)
O5 0.0150(6) 0.0171(14) 0.0162(7) 0.0022(6) 0.0011(5) 0.0073(7)
O6 0.0177(7) 0.0171(14) 0.0186(7) -0.0078(7) 0.0063(5) -0.0061(7)
O7 0.0092(8) 0.0064(17) 0.0182(9) 0 0.0003(7) 0
D7 0.0280(15) 0.038(3) 0.0342(16) 0.0046(15) -0.0019(12) -0.0011(15)
N1 0.0153(4) 0.0142(9) 0.0152(4) -0.0022(4) 0.0003(3) 0.0021(4)
C1 0.0132(5) 0.0140(12) 0.0161(6) 0.0021(5) 0.0004(4) -0.0036(6)
C2 0.0161(6) 0.0192(12) 0.0178(6) 0.0030(6) 0.0005(4) -0.0053(6)
C3 0.0256(8) 0.0316(16) 0.0208(7) 0.0103(7) -0.0006(5) -0.0075(8)
H3A 0.0507(13) 0.059(2) 0.0463(12) 0.0254(12) 0.0024(10) -0.0143(13)
H3B 0.0305(10) 0.069(2) 0.0480(12) 0.0246(12) -0.0045(8) 0.0006(11)
H3C 0.0614(15) 0.065(2) 0.0271(10) -0.0015(11) 0.0014(9) -0.0089(13)
C4 0.0374(10) 0.0214(16) 0.0310(9) -0.0032(8) 0.0074(7) -0.0077(9)
H4A 0.0756(19) 0.054(2) 0.0332(11) -0.0094(11) 0.0017(11) -0.0148(15)
H4B 0.0731(19) 0.035(2) 0.0652(17) -0.0037(14) 0.0202(14) -0.0226(16)
H4C 0.0552(15) 0.044(2) 0.0661(16) -0.0031(13) 0.0222(12) 0.0085(13)
C5 0.0169(6) 0.0283(16) 0.0315(8) 0.0087(8) 0.0046(6) -0.0053(7)
H5A 0.0327(10) 0.051(2) 0.0616(14) 0.0177(12) 0.0099(9) -0.0134(11)
H5B 0.0399(12) 0.050(2) 0.0668(17) -0.0017(14) 0.0196(11) 0.0047(12)
H5C 0.0285(10) 0.075(2) 0.0516(13) 0.0247(13) -0.0044(8) -0.0042(11)
C6 0.0087(5) 0.0117(11) 0.0159(5) 0.0018(5) -0.0009(4) 0.0005(5)
C7 0.0083(5) 0.0139(12) 0.0200(6) 0.0040(5) -0.0011(4) 0.0006(5)
C8 0.0166(6) 0.0371(16) 0.0297(8) 0.0078(8) 0.0072(5) 0.0098(7)
H8A 0.0225(9) 0.066(2) 0.0599(14) 0.0170(13) 0.0075(8) 0.0164(10)
H8B 0.0473(14) 0.078(3) 0.0532(14) -0.0258(15) 0.0097(11) 0.0150(14)
H8C 0.0401(12) 0.071(2) 0.0549(14) 0.0296(14) 0.0251(10) 0.0191(12)
C9 0.0227(7) 0.0260(16) 0.0273(8) 0.0018(8) -0.0102(6) -0.0043(7)
H9A 0.0537(14) 0.066(2) 0.0389(12) -0.0166(12) -0.0007(10) 0.0028(13)
H9B 0.0572(15) 0.035(2) 0.0551(14) 0.0041(13) -0.0206(11) -0.0119(13)
H10A 0.0253(9) 0.043(2) 0.0585(13) 0.0211(11) -0.0085(8) 0.0056(9)
C10 0.0137(6) 0.0200(15) 0.0395(9) 0.0137(8) -0.0024(6) 0.0024(7)
H10B 0.0409(12) 0.067(2) 0.0648(15) 0.0414(15) 0.0179(11) 0.0121(12)
H10C 0.0494(15) 0.028(2) 0.083(2) 0.0130(14) -0.0198(13) -0.0059(11)
H13A 0.0645(15) 0.0410(19) 0.0349(10) -0.0069(10) 0.0170(10) 0.0028(12)
C11 0.0099(5) 0.0100(11) 0.0144(5) 0.0014(5) -0.0002(4) 0.0019(5)
C12 0.0123(5) 0.0108(11) 0.0142(5) 0.0025(5) 0.0003(4) 0.0017(5)
C13 0.0344(9) 0.0134(14) 0.0223(7) -0.0004(7) 0.0019(6) 0.0041(8)
H13B 0.0457(12) 0.040(2) 0.0495(12) -0.0081(11) -0.0032(9) -0.0145(11)
H13C 0.0752(19) 0.023(2) 0.0504(14) 0.0020(11) 0.0009(12) 0.0149(13)
H14A 0.0504(12) 0.0397(19) 0.0338(10) 0.0156(10) 0.0067(8) 0.0088(11)
C14 0.0242(7) 0.0202(13) 0.0165(6) 0.0058(6) 0.0050(5) 0.0024(7)
H14B 0.0295(10) 0.054(2) 0.0414(10) 0.0087(10) 0.0121(7) -0.0025(10)
H14C 0.0624(14) 0.0412(19) 0.0266(9) -0.0061(9) 0.0093(9) -0.0025(12)
H15A 0.0371(11) 0.053(2) 0.0497(12) -0.0004(12) -0.0105(9) -0.0135(12)
C15 0.0134(6) 0.0279(15) 0.0278(7) 0.0089(7) -0.0025(5) 0.0027(7)
H15B 0.0236(8) 0.068(2) 0.0454(11) 0.0170(11) 0.0090(7) 0.0041(10)
H15C 0.0285(9) 0.055(2) 0.0626(14) 0.0274(13) -0.0065(9) 0.0106(10)
C16 0.019(3) 0.0222(15) 0.0147(6) -0.0027(7) 0.0021(5) -0.0003(12)
H16 0.0506(12) 0.0212(18) 0.0290(9) 0.0036(8) 0.0054(8) -0.0036(10)
H17 0.0458(16) 0.047(5) 0.015(2) 0.0081(15) 0.0051(15) -0.004(2)
C17 0.0194(8) 0.027(2) 0.008(2) 0.0022(14) 0.0027(11) 0.0003(13)
C20 0.0205(14) 0.0138(15) 0.019(2) -0.0053(8) -0.003(2) 0.0028(7)
H20 0.0512(12) 0.0158(16) 0.0351(10) 0.0037(8) -0.0032(8) 0.0020(10)
H17A 0.0458(16) 0.047(5) 0.015(2) 0.0081(15) 0.0051(15) -0.004(2)
C18 0.0192(9) 0.025(3) 0.0176(17) -0.0072(14) -0.0007(13) 0.0074(13)
H18A 0.0446(12) 0.056(4) 0.032(2) -0.021(3) 0.005(2) 0.005(3)
C19 0.0236(7) 0.019(2) 0.019(2) -0.0080(15) -0.0045(16) 0.0073(10)
H19 0.0506(15) 0.018(3) 0.043(4) -0.0099(19) -0.009(3) 0.0122(15)
C17A 0.0194(8) 0.027(2) 0.008(2) 0.0022(14) 0.0027(11) 0.0003(13)
H18 0.0446(12) 0.056(4) 0.032(2) -0.021(3) 0.005(2) 0.005(3)
C18A 0.0192(9) 0.025(3) 0.0176(17) -0.0072(14) -0.0007(13) 0.0074(13)
H19A 0.0506(15) 0.018(3) 0.043(4) -0.0099(19) -0.009(3) 0.0122(15)
C19A 0.0236(7) 0.019(2) 0.019(2) -0.0080(15) -0.0045(16) 0.0073(10)
C16A 0.019(3) 0.0222(15) 0.0147(6) -0.0027(7) 0.0021(5) -0.0003(12)
H16A 0.0506(12) 0.0212(18) 0.0290(9) 0.0036(8) 0.0054(8) -0.0036(10)
C20A 0.0205(14) 0.0138(15) 0.019(2) -0.0053(8) -0.003(2) 0.0028(7)
H20A 0.0512(12) 0.0158(16) 0.0351(10) 0.0037(8) -0.0032(8) 0.0020(10)
H9C 0.0332(10) 0.046(2) 0.0525(13) 0.0051(11) -0.0215(9) -0.0057(10)

loop_
_atom_type_symbol
_atom_type_description
_atom_type_scat_dispersion_real
_atom_type_scat_dispersion_imag
_atom_type_scat_source
C C 0 0 'Neutron Data Booklet, ILL Grenoble, France (2003) ISBN 0-9704143-7-4'
H H 0 0 'Neutron Data Booklet, ILL Grenoble, France (2003) ISBN 0-9704143-7-4'
N N 0 0 'Neutron Data Booklet, ILL Grenoble, France (2003) ISBN 0-9704143-7-4'
O O 0 0 'Neutron Data Booklet, ILL Grenoble, France (2003) ISBN 0-9704143-7-4'
Co Co 0 0 'Neutron Data Booklet, ILL Grenoble, France (2003) ISBN 0-9704143-7-4'
D D 0 0 'Neutron Data Booklet, ILL Grenoble, France (2003) ISBN 0-9704143-7-4'

loop_
_geom_angle_atom_site_label_1
_geom_angle_atom_site_label_2
_geom_angle_atom_site_label_3
_geom_angle
_geom_angle_site_symmetry_1
_geom_angle_site_symmetry_3
O6 Co1 O5 93.86(19) . .
O6 Co1 O3 87.66(15) . .
O5 Co1 O3 176.6(2) . .
O6 Co1 N1 168.5(2) . .
O5 Co1 N1 88.25(14) . .
O3 Co1 N1 89.67(17) . .
O6 Co1 O7 94.98(16) . .
O5 Co1 O7 94.62(15) . .
O3 Co1 O7 88.23(16) . .
N1 Co1 O7 96.13(18) . .
O6 Co1 O1 83.45(17) . .
O5 Co1 O1 89.45(17) . .
O3 Co1 O1 87.74(14) . .
N1 Co1 O1 85.26(14) . .
O7 Co1 O1 175.73(18) . .
C1 O1 Co1 129.01(16) . .
D2 O2 C1 109.3(3) . .
C6 O3 Co1 132.56(15) . .
C11 O5 Co1 126.69(16) . .
C11 O6 Co1 139.48(19) 2_656 .
D7 O7 D7 109.6(5) 2_656 .
D7 O7 Co1 119.8(2) 2_656 .
D7 O7 Co1 100.4(2) . .
D7 O7 Co1 100.4(2) 2_656 2_656
D7 O7 Co1 119.8(2) . 2_656
Co1 O7 Co1 108.0(3) . 2_656
C20A N1 C16A 124.5(16) . .
C20 N1 C16 116.1(6) . .
C20A N1 Co1 118.8(11) . .
C20 N1 Co1 125.7(4) . .
C16A N1 Co1 116.7(11) . .
C16 N1 Co1 118.1(4) . .
O1 C1 O2 122.81(18) . .
O1 C1 C2 122.65(16) . .
O2 C1 C2 114.51(14) . .
C1 C2 C3 109.16(13) . .
C1 C2 C5 111.11(15) . .
C3 C2 C5 110.65(13) . .
C1 C2 C4 105.99(13) . .
C3 C2 C4 110.02(17) . .
C5 C2 C4 109.80(15) . .
H3C C3 H3B 108.3(3) . .
H3C C3 H3A 106.9(3) . .
H3B C3 H3A 109.1(3) . .
H3C C3 C2 111.3(2) . .
H3B C3 C2 111.82(18) . .
H3A C3 C2 109.25(19) . .
H4C C4 H4A 108.5(3) . .
H4C C4 H4B 108.7(3) . .
H4A C4 H4B 107.8(3) . .
H4C C4 C2 111.2(2) . .
H4A C4 C2 111.6(3) . .
H4B C4 C2 108.9(2) . .
H5C C5 H5A 108.3(3) . .
H5C C5 H5B 109.1(3) . .
H5A C5 H5B 107.5(3) . .
H5C C5 C2 111.4(2) . .
H5A C5 C2 109.4(2) . .
H5B C5 C2 111.1(2) . .
O4 C6 O3 123.24(14) . .
O4 C6 C7 120.56(15) . .
O3 C6 C7 116.20(13) . .
C10 C7 C8 109.23(15) . .
C10 C7 C9 109.17(14) . .
C8 C7 C9 109.90(15) . .
C10 C7 C6 111.72(12) . .
C8 C7 C6 109.73(12) . .
C9 C7 C6 107.06(14) . .
H8C C8 H8B 108.0(3) . .
H8C C8 H8A 107.7(3) . .
H8B C8 H8A 108.0(3) . .
H8C C8 C7 112.2(2) . .
H8B C8 C7 111.0(2) . .
H8A C8 C7 109.8(2) . .
H9B C9 H9C 107.6(3) . .
H9B C9 H9A 108.1(3) . .
H9C C9 H9A 108.3(3) . .
H9B C9 C7 111.7(2) . .
H9C C9 C7 110.3(2) . .
H9A C9 C7 110.8(2) . .
H10B C10 H10A 108.3(3) . .
H10B C10 H10C 109.1(3) . .
H10A C10 H10C 107.5(3) . .
H10B C10 C7 111.2(2) . .
H10A C10 C7 109.7(2) . .
H10C C10 C7 111.0(2) . .
O6 C11 O5 125.80(17) 2_656 .
O6 C11 C12 115.85(15) 2_656 .
O5 C11 C12 118.35(14) . .
C14 C12 C15 110.49(12) . .
C14 C12 C11 111.58(13) . .
C15 C12 C11 108.94(13) . .
C14 C12 C13 109.27(14) . .
C15 C12 C13 109.38(14) . .
C11 C12 C13 107.10(12) . .
H13A C13 H13C 109.7(3) . .
H13A C13 H13B 108.2(2) . .
H13C C13 H13B 107.3(3) . .
H13A C13 C12 110.6(2) . .
H13C C13 C12 110.0(2) . .
H13B C13 C12 111.0(2) . .
H14B C14 H14C 107.6(2) . .
H14B C14 H14A 108.7(3) . .
H14C C14 H14A 108.2(2) . .
H14B C14 C12 111.04(17) . .
H14C C14 C12 111.2(2) . .
H14A C14 C12 110.03(18) . .
H15B C15 H15C 109.8(3) . .
H15B C15 H15A 108.0(3) . .
H15C C15 H15A 107.2(3) . .
H15B C15 C12 111.35(18) . .
H15C C15 C12 109.5(2) . .
H15A C15 C12 111.0(2) . .
H16 C16 N1 115(4) . .
H16 C16 C17 119(4) . .
N1 C16 C17 126.0(8) . .
H17 C17 C18 121.6(6) . .
H17 C17 C16 122.3(7) . .
C18 C17 C16 116.0(5) . .
H20 C20 N1 113(4) . .
H20 C20 C19 123(4) . .
N1 C20 C19 123.5(6) . .
H18 C18 C17 118.6(4) . .
H18 C18 C19 121.4(5) . .
C17 C18 C19 120.0(4) . .
H19 C19 C18 122.5(5) . .
H19 C19 C20 119.1(5) . .
C18 C19 C20 118.4(5) . .
H17A C17A C18A 120(2) . .
H17A C17A C16A 111(2) . .
C18A C17A C16A 129.5(15) . .
H18A C18A C17A 122.1(17) . .
H18A C18A C19A 121.8(17) . .
C17A C18A C19A 115.9(13) . .
H19A C19A C20A 123.3(18) . .
H19A C19A C18A 120.7(18) . .
C20A C19A C18A 116.0(18) . .
H16A C16A N1 117(10) . .
H16A C16A C17A 132(10) . .
N1 C16A C17A 110.2(18) . .
H20A C20A C19A 111(10) . .
H20A C20A N1 125(10) . .
C19A C20A N1 124(2) . .

loop_
_geom_bond_atom_site_label_1
_geom_bond_atom_site_label_2
_geom_bond_distance
_geom_bond_site_symmetry_2
Co1 O6 2.021(4) .
Co1 O5 2.026(4) .
Co1 O3 2.116(4) .
Co1 N1 2.137(4) .
Co1 O7 2.166(4) .
Co1 O1 2.192(4) .
O1 C1 1.215(2) .
O2 D2 1.026(5) .
O2 C1 1.312(2) .
O3 C6 1.279(2) .
O4 C6 1.241(2) .
O5 C11 1.260(2) .
O6 C11 1.253(2) 2_656
O7 D7 1.012(4) .
N1 C20A 1.334(16) .
N1 C20 1.336(5) .
N1 C16A 1.345(16) .
N1 C16 1.346(6) .
C1 C2 1.523(2) .
C2 C3 1.524(2) .
C2 C5 1.531(2) .
C2 C4 1.532(3) .
C3 H3C 1.081(4) .
C3 H3B 1.083(3) .
C3 H3A 1.091(3) .
C4 H4C 1.086(3) .
C4 H4A 1.087(3) .
C4 H4B 1.094(3) .
C5 H5C 1.081(3) .
C5 H5A 1.086(3) .
C5 H5B 1.089(3) .
C6 C7 1.5372(18) .
C7 C10 1.524(3) .
C7 C8 1.527(2) .
C7 C9 1.537(3) .
C8 H8C 1.077(3) .
C8 H8B 1.080(4) .
C8 H8A 1.083(3) .
C9 H9B 1.087(3) .
C9 H9C 1.087(3) .
C9 H9A 1.091(3) .
H10A C10 1.090(2) .
C10 H10B 1.080(3) .
C10 H10A 1.090(2) .
C10 H10C 1.094(4) .
H13A C13 1.086(3) .
C11 O6 1.253(2) 2_656
C11 C12 1.533(2) .
C12 C14 1.5193(19) .
C12 C15 1.530(2) .
C12 C13 1.536(3) .
C13 H13A 1.086(3) .
C13 H13C 1.088(3) .
C13 H13B 1.088(3) .
H14A C14 1.092(3) .
C14 H14B 1.085(3) .
C14 H14C 1.089(3) .
C14 H14A 1.092(3) .
H15A C15 1.087(3) .
C15 H15B 1.078(3) .
C15 H15C 1.086(3) .
C15 H15A 1.087(3) .
C16 H16 1.09(8) .
C16 C17 1.399(6) .
H17 C17 1.084(3) .
C17 H17 1.084(3) .
C17 C18 1.383(6) .
C20 H20 1.12(7) .
C20 C19 1.393(5) .
H17A C17A 1.085(4) .
C18 H18 1.083(3) .
C18 C19 1.402(4) .
H18A C18A 1.084(4) .
C19 H19 1.088(3) .
C17A H17A 1.085(4) .
C17A C18A 1.369(14) .
C17A C16A 1.399(16) .
C18A H18A 1.084(4) .
C18A C19A 1.388(13) .
H19A C19A 1.086(4) .
C19A H19A 1.086(4) .
C19A C20A 1.390(15) .
C16A H16A 1.1(2) .
C20A H20A 1.0(2) .
